data_4025461
loop_
_publ_author_name
'Kristen N. Clary'
'Masood Parvez'
'Thomas G. Back'

_publ_contact_author
;
    Masood Parvez
    Department of Chemistry
    University of Calgary
    2500 University Drive N.W.
    Calgary, Alberta, Canada T2N 1N4  
;
_publ_contact_author_email ' parvez@ucalgary.ca '
_publ_contact_author_fax ' (403)289-9488 '
_publ_contact_author_phone ' (403)220-5348 '
_publ_section_title
;
 Rearrangements and Intramolecular Diels-Alder Reactions of Normal and
 Vinylogous Aza-Morita-Baylis-Hillman Products Leading to Isoindoline
 Derivatives
;
_journal_name_full 'Journal of Organic Chemistry'
_journal_page_first 3751
_journal_page_last 3760
_journal_paper_doi 10.1021/jo1005087
_journal_volume 75
_journal_year 2010
_chemical_formula_moiety 'C21 H18 N2 O2 S'
_chemical_formula_sum 'C21 H18 N2 O2 S'
_chemical_formula_weight 362.43
_chemical_name_systematic
;
 ?
;
_space_group_IT_number 14
_symmetry_cell_setting monoclinic
_symmetry_space_group_name_Hall '-P 2yn'
_symmetry_space_group_name_H-M 'P 1 21/n 1'
_atom_sites_solution_hydrogens geom
_atom_sites_solution_primary direct
_atom_sites_solution_secondary difmap
_audit_creation_method SHELXL-97
_cell_angle_alpha 90.00
_cell_angle_beta 97.0650(19)
_cell_angle_gamma 90.00
_cell_formula_units_Z 4
_cell_length_a 10.7942(3)
_cell_length_b 11.7746(3)
_cell_length_c 14.5883(4)
_cell_measurement_reflns_used 3810
_cell_measurement_temperature 173(2)
_cell_measurement_theta_max 27.5
_cell_measurement_theta_min 1.0
_cell_volume 1840.06(9)
_computing_cell_refinement 'HKL DENZO (Otwinowski & Minor, 1997)'
_computing_data_collection 'COLLECT (Hooft, 1998)'
_computing_data_reduction 'SCALEPACK (Otwinowski & Minor, 1997)'
_computing_molecular_graphics 'ORTEP-3 (Farrugia, 1997)'
_computing_publication_material 'SHELXL-97 (Sheldrick, 2008)'
_computing_structure_refinement 'SHELXL-97 (Sheldrick, 2008)'
_computing_structure_solution 'SIR92 (Altomare et al., 1991)'
_diffrn_ambient_temperature 173(2)
_diffrn_measured_fraction_theta_full 0.985
_diffrn_measured_fraction_theta_max 0.985
_diffrn_measurement_device_type 'Nonius APEX2 CCD'
_diffrn_measurement_method ' \w and \f '
_diffrn_radiation_monochromator graphite
_diffrn_radiation_source 'fine-focus sealed tube'
_diffrn_radiation_type MoK\a
_diffrn_radiation_wavelength 0.71073
_diffrn_reflns_av_R_equivalents 0.0294
_diffrn_reflns_av_sigmaI/netI 0.0349
_diffrn_reflns_limit_h_max 14
_diffrn_reflns_limit_h_min -13
_diffrn_reflns_limit_k_max 14
_diffrn_reflns_limit_k_min -15
_diffrn_reflns_limit_l_max 18
_diffrn_reflns_limit_l_min -18
_diffrn_reflns_number 7641
_diffrn_reflns_theta_full 27.50
_diffrn_reflns_theta_max 27.50
_diffrn_reflns_theta_min 2.22
_diffrn_standards_number 0
_exptl_absorpt_coefficient_mu 0.193
_exptl_absorpt_correction_T_max 0.9847
_exptl_absorpt_correction_T_min 0.9551
_exptl_absorpt_correction_type multi-scan
_exptl_absorpt_process_details 'SORTAV: (Blessing, 1997)'
_exptl_crystal_colour colorless
_exptl_crystal_density_diffrn 1.308
_exptl_crystal_density_method 'not measured'
_exptl_crystal_description block
_exptl_crystal_F_000 760
_exptl_crystal_size_max 0.24
_exptl_crystal_size_mid 0.20
_exptl_crystal_size_min 0.08
_refine_diff_density_max 0.289
_refine_diff_density_min -0.352
_refine_diff_density_rms 0.049
_refine_ls_extinction_method none
_refine_ls_goodness_of_fit_ref 1.057
_refine_ls_hydrogen_treatment constr
_refine_ls_matrix_type full
_refine_ls_number_parameters 235
_refine_ls_number_reflns 4155
_refine_ls_number_restraints 0
_refine_ls_restrained_S_all 1.057
_refine_ls_R_factor_all 0.0590
_refine_ls_R_factor_gt 0.0457
_refine_ls_shift/su_max 0.000
_refine_ls_shift/su_mean 0.000
_refine_ls_structure_factor_coef Fsqd
_refine_ls_weighting_details 'calc w=1/[\s^2^(Fo^2^)+(0.0378P)^2^+1.3660P] where P=(Fo^2^+2Fc^2^)/3'
_refine_ls_weighting_scheme calc
_refine_ls_wR_factor_gt 0.1060
_refine_ls_wR_factor_ref 0.1174
_reflns_number_gt 3460
_reflns_number_total 4155
_reflns_threshold_expression >2sigma(I)
_cod_data_source_file jo1005087_si_005.cif
_cod_data_source_block Compound_I
_cod_depositor_comments
;
The following automatic conversions were performed:

'_symmetry_cell_setting' value 'Monoclinic' changed to 'monoclinic'
according to the built-in table from CIF Core dictionary named
'cif_core.dic' version 2.4.1 from 2010-06-29.

Automatic conversion script
Id: cif_fix_values 1646 2011-03-28 12:23:43Z adriana 
;
_cod_original_sg_symbol_H-M 'P 21/n'
_cod_database_code 4025461

loop_
_symmetry_equiv_pos_as_xyz
'x, y, z'
'-x+1/2, y+1/2, -z+1/2'
'-x, -y, -z'
'x-1/2, -y-1/2, z-1/2'

loop_
_atom_site_label
_atom_site_type_symbol
_atom_site_fract_x
_atom_site_fract_y
_atom_site_fract_z
_atom_site_U_iso_or_equiv
_atom_site_adp_type
_atom_site_occupancy
_atom_site_symmetry_multiplicity
_atom_site_calc_flag
_atom_site_refinement_flags
_atom_site_disorder_assembly
_atom_site_disorder_group
S1 S 0.71071(5) 0.01540(4) 0.04904(3) 0.03075(13) Uani 1 1 d . . .
O1 O 0.76391(15) -0.04295(12) -0.02322(10) 0.0420(4) Uani 1 1 d . . .
O2 O 0.60693(13) -0.03160(11) 0.08793(9) 0.0379(3) Uani 1 1 d . . .
N1 N 0.82361(15) 0.02963(13) 0.13345(11) 0.0325(4) Uani 1 1 d . . .
N2 N 1.31999(17) 0.41623(16) 0.18117(14) 0.0453(4) Uani 1 1 d . . .
C1 C 1.01252(17) 0.11930(16) 0.19393(13) 0.0309(4) Uani 1 1 d . . .
H1 H 1.0444 0.0629 0.2425 0.037 Uiso 1 1 calc R . .
C2 C 1.11698(17) 0.19529(16) 0.17665(12) 0.0306(4) Uani 1 1 d . . .
H2 H 1.1831 0.1659 0.1463 0.037 Uiso 1 1 calc R . .
C3 C 1.12006(16) 0.30417(15) 0.20279(12) 0.0274(4) Uani 1 1 d . . .
C4 C 1.01838(17) 0.36566(15) 0.24694(12) 0.0272(4) Uani 1 1 d . . .
H4 H 1.0518 0.3835 0.3123 0.033 Uiso 1 1 calc R . .
C5 C 0.90532(17) 0.28999(16) 0.24813(12) 0.0298(4) Uani 1 1 d . . .
H5 H 0.8312 0.3223 0.2658 0.036 Uiso 1 1 calc R . .
C6 C 0.90452(17) 0.18137(16) 0.22579(12) 0.0296(4) Uani 1 1 d . . .
C7 C 0.79692(19) 0.09980(17) 0.21459(13) 0.0346(4) Uani 1 1 d . . .
H7A H 0.7954 0.0523 0.2704 0.042 Uiso 1 1 calc R . .
H7B H 0.7163 0.1403 0.2015 0.042 Uiso 1 1 calc R . .
C8 C 0.95090(19) 0.05455(18) 0.10936(14) 0.0371(4) Uani 1 1 d . . .
H8A H 0.9469 0.1018 0.0530 0.044 Uiso 1 1 calc R . .
H8B H 0.9968 -0.0164 0.0997 0.044 Uiso 1 1 calc R . .
C9 C 1.23019(18) 0.36838(16) 0.19035(13) 0.0322(4) Uani 1 1 d . . .
C10 C 0.98455(17) 0.47736(15) 0.19723(13) 0.0298(4) Uani 1 1 d . . .
C11 C 1.03018(18) 0.58010(16) 0.23458(14) 0.0347(4) Uani 1 1 d . . .
H11 H 1.0846 0.5804 0.2909 0.042 Uiso 1 1 calc R . .
C12 C 0.9971(2) 0.68207(18) 0.19050(17) 0.0449(5) Uani 1 1 d . . .
H12 H 1.0283 0.7516 0.2171 0.054 Uiso 1 1 calc R . .
C13 C 0.9191(2) 0.6828(2) 0.10815(18) 0.0508(6) Uani 1 1 d . . .
H13 H 0.8959 0.7526 0.0782 0.061 Uiso 1 1 calc R . .
C14 C 0.8750(2) 0.5809(2) 0.06957(16) 0.0504(6) Uani 1 1 d . . .
H14 H 0.8221 0.5809 0.0125 0.060 Uiso 1 1 calc R . .
C15 C 0.9073(2) 0.47888(18) 0.11354(14) 0.0400(5) Uani 1 1 d . . .
H15 H 0.8765 0.4095 0.0863 0.048 Uiso 1 1 calc R . .
C16 C 0.66796(18) 0.15329(16) 0.00960(12) 0.0306(4) Uani 1 1 d . . .
C17 C 0.73800(19) 0.21053(17) -0.04986(13) 0.0344(4) Uani 1 1 d . . .
H17 H 0.8074 0.1745 -0.0718 0.041 Uiso 1 1 calc R . .
C18 C 0.7055(2) 0.32055(18) -0.07672(14) 0.0396(5) Uani 1 1 d . . .
H18 H 0.7538 0.3608 -0.1162 0.047 Uiso 1 1 calc R . .
C19 C 0.6032(2) 0.37164(18) -0.04614(15) 0.0458(5) Uani 1 1 d . . .
H19 H 0.5811 0.4469 -0.0650 0.055 Uiso 1 1 calc R . .
C20 C 0.5324(2) 0.3142(2) 0.01178(17) 0.0507(6) Uani 1 1 d . . .
H20 H 0.4615 0.3497 0.0320 0.061 Uiso 1 1 calc R . .
C21 C 0.5651(2) 0.20471(18) 0.04039(15) 0.0405(5) Uani 1 1 d . . .
H21 H 0.5174 0.1653 0.0808 0.049 Uiso 1 1 calc R . .

loop_
_atom_site_aniso_label
_atom_site_aniso_U_11
_atom_site_aniso_U_22
_atom_site_aniso_U_33
_atom_site_aniso_U_23
_atom_site_aniso_U_13
_atom_site_aniso_U_12
S1 0.0375(3) 0.0256(2) 0.0293(2) -0.00258(17) 0.00483(18) -0.00669(18)
O1 0.0544(9) 0.0354(7) 0.0371(7) -0.0115(6) 0.0091(7) -0.0025(7)
O2 0.0403(8) 0.0342(7) 0.0391(7) 0.0039(6) 0.0042(6) -0.0136(6)
N1 0.0344(9) 0.0321(8) 0.0310(8) -0.0042(6) 0.0038(7) -0.0044(7)
N2 0.0393(10) 0.0403(10) 0.0567(11) -0.0004(9) 0.0070(9) -0.0063(8)
C1 0.0311(10) 0.0283(9) 0.0326(9) -0.0003(7) 0.0012(7) 0.0008(7)
C2 0.0253(9) 0.0353(10) 0.0309(9) -0.0024(8) 0.0021(7) 0.0046(7)
C3 0.0259(9) 0.0303(9) 0.0256(8) -0.0010(7) 0.0017(7) 0.0004(7)
C4 0.0284(9) 0.0277(9) 0.0256(8) -0.0046(7) 0.0033(7) 0.0015(7)
C5 0.0291(9) 0.0343(9) 0.0270(8) -0.0040(7) 0.0072(7) 0.0011(7)
C6 0.0298(9) 0.0357(10) 0.0236(8) -0.0006(7) 0.0046(7) -0.0012(7)
C7 0.0380(11) 0.0388(10) 0.0278(9) -0.0036(8) 0.0070(8) -0.0076(8)
C8 0.0341(11) 0.0355(10) 0.0422(11) -0.0132(9) 0.0072(8) -0.0024(8)
C9 0.0312(10) 0.0316(9) 0.0336(9) -0.0009(8) 0.0031(8) 0.0013(8)
C10 0.0280(9) 0.0304(9) 0.0317(9) -0.0043(7) 0.0066(7) 0.0028(7)
C11 0.0317(10) 0.0336(10) 0.0401(10) -0.0063(8) 0.0094(8) -0.0035(8)
C12 0.0454(13) 0.0312(10) 0.0609(14) -0.0038(10) 0.0184(11) -0.0048(9)
C13 0.0567(15) 0.0376(12) 0.0607(14) 0.0152(11) 0.0180(12) 0.0072(10)
C14 0.0563(14) 0.0506(13) 0.0427(12) 0.0091(10) 0.0003(10) 0.0078(11)
C15 0.0477(12) 0.0370(11) 0.0341(10) -0.0019(8) -0.0002(9) 0.0031(9)
C16 0.0369(10) 0.0282(9) 0.0263(8) -0.0006(7) 0.0029(7) -0.0064(8)
C17 0.0378(11) 0.0375(10) 0.0286(9) 0.0019(8) 0.0076(8) -0.0059(8)
C18 0.0497(12) 0.0376(11) 0.0318(10) 0.0055(8) 0.0067(9) -0.0096(9)
C19 0.0592(15) 0.0333(11) 0.0448(12) 0.0052(9) 0.0062(10) 0.0008(10)
C20 0.0556(15) 0.0416(12) 0.0586(14) 0.0061(11) 0.0217(12) 0.0093(10)
C21 0.0441(12) 0.0373(10) 0.0424(11) 0.0044(9) 0.0147(9) -0.0030(9)

loop_
_atom_type_symbol
_atom_type_description
_atom_type_scat_dispersion_real
_atom_type_scat_dispersion_imag
_atom_type_scat_source
C C 0.0033 0.0016 'International Tables Vol C Tables 4.2.6.8 and 6.1.1.4'
H H 0.0000 0.0000 'International Tables Vol C Tables 4.2.6.8 and 6.1.1.4'
N N 0.0061 0.0033 'International Tables Vol C Tables 4.2.6.8 and 6.1.1.4'
O O 0.0106 0.0060 'International Tables Vol C Tables 4.2.6.8 and 6.1.1.4'
S S 0.1246 0.1234 'International Tables Vol C Tables 4.2.6.8 and 6.1.1.4'

loop_
_geom_angle_atom_site_label_1
_geom_angle_atom_site_label_2
_geom_angle_atom_site_label_3
_geom_angle
_geom_angle_site_symmetry_1
_geom_angle_site_symmetry_3
_geom_angle_publ_flag
O2 S1 O1 120.69(9) . . ?
O2 S1 N1 106.84(8) . . ?
O1 S1 N1 105.92(9) . . ?
O2 S1 C16 107.43(9) . . ?
O1 S1 C16 108.24(9) . . ?
N1 S1 C16 107.02(8) . . ?
C8 N1 C7 110.49(14) . . ?
C8 N1 S1 117.88(13) . . ?
C7 N1 S1 117.01(13) . . ?
C2 C1 C6 113.26(15) . . ?
C2 C1 C8 115.27(16) . . ?
C6 C1 C8 102.44(15) . . ?
C2 C1 H1 108.5 . . ?
C6 C1 H1 108.5 . . ?
C8 C1 H1 108.5 . . ?
C3 C2 C1 121.48(17) . . ?
C3 C2 H2 119.3 . . ?
C1 C2 H2 119.3 . . ?
C2 C3 C9 117.38(17) . . ?
C2 C3 C4 125.66(17) . . ?
C9 C3 C4 116.95(15) . . ?
C5 C4 C3 110.44(14) . . ?
C5 C4 C10 111.54(15) . . ?
C3 C4 C10 110.62(14) . . ?
C5 C4 H4 108.0 . . ?
C3 C4 H4 108.0 . . ?
C10 C4 H4 108.0 . . ?
C6 C5 C4 123.28(17) . . ?
C6 C5 H5 118.4 . . ?
C4 C5 H5 118.4 . . ?
C5 C6 C1 124.61(17) . . ?
C5 C6 C7 128.96(18) . . ?
C1 C6 C7 105.99(15) . . ?
N1 C7 C6 102.55(14) . . ?
N1 C7 H7A 111.3 . . ?
C6 C7 H7A 111.3 . . ?
N1 C7 H7B 111.3 . . ?
C6 C7 H7B 111.3 . . ?
H7A C7 H7B 109.2 . . ?
N1 C8 C1 103.30(15) . . ?
N1 C8 H8A 111.1 . . ?
C1 C8 H8A 111.1 . . ?
N1 C8 H8B 111.1 . . ?
C1 C8 H8B 111.1 . . ?
H8A C8 H8B 109.1 . . ?
N2 C9 C3 177.7(2) . . ?
C15 C10 C11 118.51(18) . . ?
C15 C10 C4 120.74(17) . . ?
C11 C10 C4 120.74(17) . . ?
C12 C11 C10 120.81(19) . . ?
C12 C11 H11 119.6 . . ?
C10 C11 H11 119.6 . . ?
C13 C12 C11 120.2(2) . . ?
C13 C12 H12 119.9 . . ?
C11 C12 H12 119.9 . . ?
C12 C13 C14 119.4(2) . . ?
C12 C13 H13 120.3 . . ?
C14 C13 H13 120.3 . . ?
C13 C14 C15 120.6(2) . . ?
C13 C14 H14 119.7 . . ?
C15 C14 H14 119.7 . . ?
C14 C15 C10 120.5(2) . . ?
C14 C15 H15 119.8 . . ?
C10 C15 H15 119.8 . . ?
C21 C16 C17 120.53(18) . . ?
C21 C16 S1 118.92(14) . . ?
C17 C16 S1 120.54(15) . . ?
C18 C17 C16 119.37(19) . . ?
C18 C17 H17 120.3 . . ?
C16 C17 H17 120.3 . . ?
C19 C18 C17 120.08(19) . . ?
C19 C18 H18 120.0 . . ?
C17 C18 H18 120.0 . . ?
C18 C19 C20 120.6(2) . . ?
C18 C19 H19 119.7 . . ?
C20 C19 H19 119.7 . . ?
C19 C20 C21 119.9(2) . . ?
C19 C20 H20 120.0 . . ?
C21 C20 H20 120.0 . . ?
C16 C21 C20 119.49(19) . . ?
C16 C21 H21 120.3 . . ?
C20 C21 H21 120.3 . . ?

loop_
_geom_bond_atom_site_label_1
_geom_bond_atom_site_label_2
_geom_bond_distance
_geom_bond_site_symmetry_2
_geom_bond_publ_flag
S1 O2 1.4280(14) . ?
S1 O1 1.4359(14) . ?
S1 N1 1.6311(16) . ?
S1 C16 1.7649(19) . ?
N1 C8 1.489(2) . ?
N1 C7 1.500(2) . ?
N2 C9 1.143(3) . ?
C1 C2 1.485(3) . ?
C1 C6 1.497(2) . ?
C1 C8 1.531(3) . ?
C1 H1 1.0000 . ?
C2 C3 1.337(3) . ?
C2 H2 0.9500 . ?
C3 C9 1.439(3) . ?
C3 C4 1.522(2) . ?
C4 C5 1.513(2) . ?
C4 C10 1.524(2) . ?
C4 H4 1.0000 . ?
C5 C6 1.320(3) . ?
C5 H5 0.9500 . ?
C6 C7 1.500(3) . ?
C7 H7A 0.9900 . ?
C7 H7B 0.9900 . ?
C8 H8A 0.9900 . ?
C8 H8B 0.9900 . ?
C10 C15 1.391(3) . ?
C10 C11 1.392(3) . ?
C11 C12 1.388(3) . ?
C11 H11 0.9500 . ?
C12 C13 1.379(3) . ?
C12 H12 0.9500 . ?
C13 C14 1.385(3) . ?
C13 H13 0.9500 . ?
C14 C15 1.386(3) . ?
C14 H14 0.9500 . ?
C15 H15 0.9500 . ?
C16 C21 1.387(3) . ?
C16 C17 1.393(3) . ?
C17 C18 1.386(3) . ?
C17 H17 0.9500 . ?
C18 C19 1.379(3) . ?
C18 H18 0.9500 . ?
C19 C20 1.383(3) . ?
C19 H19 0.9500 . ?
C20 C21 1.388(3) . ?
C20 H20 0.9500 . ?
C21 H21 0.9500 . ?

loop_
_geom_torsion_atom_site_label_1
_geom_torsion_atom_site_label_2
_geom_torsion_atom_site_label_3
_geom_torsion_atom_site_label_4
_geom_torsion
_geom_torsion_site_symmetry_1
_geom_torsion_site_symmetry_2
_geom_torsion_site_symmetry_3
_geom_torsion_site_symmetry_4
_geom_torsion_publ_flag
O2 S1 N1 C8 167.69(14) . . . . ?
O1 S1 N1 C8 37.84(16) . . . . ?
C16 S1 N1 C8 -77.48(15) . . . . ?
O2 S1 N1 C7 -56.74(15) . . . . ?
O1 S1 N1 C7 173.41(13) . . . . ?
C16 S1 N1 C7 58.10(15) . . . . ?
C6 C1 C2 C3 10.7(2) . . . . ?
C8 C1 C2 C3 128.27(19) . . . . ?
C1 C2 C3 C9 174.70(16) . . . . ?
C1 C2 C3 C4 -3.7(3) . . . . ?
C2 C3 C4 C5 -6.2(2) . . . . ?
C9 C3 C4 C5 175.46(15) . . . . ?
C2 C3 C4 C10 -130.15(19) . . . . ?
C9 C3 C4 C10 51.5(2) . . . . ?
C3 C4 C5 C6 8.8(2) . . . . ?
C10 C4 C5 C6 132.30(18) . . . . ?
C4 C5 C6 C1 -1.8(3) . . . . ?
C4 C5 C6 C7 -173.13(17) . . . . ?
C2 C1 C6 C5 -8.2(3) . . . . ?
C8 C1 C6 C5 -133.02(19) . . . . ?
C2 C1 C6 C7 164.75(15) . . . . ?
C8 C1 C6 C7 39.95(18) . . . . ?
C8 N1 C7 C6 9.8(2) . . . . ?
S1 N1 C7 C6 -128.87(14) . . . . ?
C5 C6 C7 N1 141.74(19) . . . . ?
C1 C6 C7 N1 -30.82(18) . . . . ?
C7 N1 C8 C1 14.1(2) . . . . ?
S1 N1 C8 C1 152.37(13) . . . . ?
C2 C1 C8 N1 -155.80(16) . . . . ?
C6 C1 C8 N1 -32.33(19) . . . . ?
C5 C4 C10 C15 -44.8(2) . . . . ?
C3 C4 C10 C15 78.5(2) . . . . ?
C5 C4 C10 C11 135.16(17) . . . . ?
C3 C4 C10 C11 -101.49(19) . . . . ?
C15 C10 C11 C12 1.5(3) . . . . ?
C4 C10 C11 C12 -178.48(18) . . . . ?
C10 C11 C12 C13 -0.7(3) . . . . ?
C11 C12 C13 C14 -0.5(3) . . . . ?
C12 C13 C14 C15 0.8(4) . . . . ?
C13 C14 C15 C10 0.1(4) . . . . ?
C11 C10 C15 C14 -1.2(3) . . . . ?
C4 C10 C15 C14 178.76(19) . . . . ?
O2 S1 C16 C21 16.01(18) . . . . ?
O1 S1 C16 C21 147.82(16) . . . . ?
N1 S1 C16 C21 -98.42(17) . . . . ?
O2 S1 C16 C17 -165.40(15) . . . . ?
O1 S1 C16 C17 -33.59(18) . . . . ?
N1 S1 C16 C17 80.17(17) . . . . ?
C21 C16 C17 C18 1.3(3) . . . . ?
S1 C16 C17 C18 -177.31(15) . . . . ?
C16 C17 C18 C19 -1.3(3) . . . . ?
C17 C18 C19 C20 0.3(3) . . . . ?
C18 C19 C20 C21 0.7(4) . . . . ?
C17 C16 C21 C20 -0.2(3) . . . . ?
S1 C16 C21 C20 178.35(18) . . . . ?
C19 C20 C21 C16 -0.7(4) . . . . ?
